data_4516012
loop_
_publ_author_name
'Bhattacharyya, Sohini'
'Chakraborty, Anindita'
'Hazra, Arpan'
'Maji, Tapas Kumar'

_publ_section_title
;
 Tetracarboxylate Linker-Based Flexible Cu<sup>II</sup> Frameworks:
 Efficient Separation of CO<sub>2</sub> from CO<sub>2</sub>/N<sub>2</sub>
 and C<sub>2</sub>H<sub>2</sub> from
 C<sub>2</sub>H<sub>2</sub>/C<sub>2</sub>H<sub>4</sub> Mixtures.
;
_journal_issue 2
_journal_name_full 'ACS omega'
_journal_page_first 2018
_journal_page_last 2026
_journal_paper_doi 10.1021/acsomega.7b01964
_journal_volume 3
_journal_year 2018
_chemical_formula_sum 'C112 H100 Cu4 N12 O37'
_chemical_formula_weight 2460.19
_space_group_crystal_system monoclinic
_space_group_IT_number 15
_space_group_name_Hall '-C 2yc'
_space_group_name_H-M_alt 'C 1 2/c 1'
_atom_sites_solution_hydrogens NOREF
_audit_creation_method SHELXL-2016/6
_cell_angle_alpha 90
_cell_angle_beta 102.3800(10)
_cell_angle_gamma 90
_cell_formula_units_Z 4
_cell_length_a 44.8511(10)
_cell_length_b 19.0460(4)
_cell_length_c 14.7115(3)
_cell_measurement_reflns_used 8355
_cell_measurement_temperature 295(2)
_cell_measurement_theta_max 21.219
_cell_measurement_theta_min 2.15
_cell_volume 12274.8(5)
_computing_cell_refinement 'Bruker SAINT'
_computing_data_collection 'Bruker APEX3'
_computing_data_reduction 'Bruker SAINT  A'
_computing_molecular_graphics 'Bruker SHELXTL'
_computing_publication_material 'Bruker SHELXTL'
_computing_structure_refinement 'SHELXL-2016/6 (Sheldrick, 2016)'
_computing_structure_solution 'SHELXT (Sheldrick, 2014)'
_diffrn_ambient_temperature 295(2)
_diffrn_measured_fraction_theta_full 0.998
_diffrn_measured_fraction_theta_max 0.998
_diffrn_measurement_device_type Bruker
_diffrn_measurement_method '\f and \w scans'
_diffrn_radiation_type MoK\a
_diffrn_radiation_wavelength 0.71073
_diffrn_reflns_av_R_equivalents 0.0849
_diffrn_reflns_av_unetI/netI 0.0584
_diffrn_reflns_Laue_measured_fraction_full 0.998
_diffrn_reflns_Laue_measured_fraction_max 0.998
_diffrn_reflns_limit_h_max 50
_diffrn_reflns_limit_h_min -50
_diffrn_reflns_limit_k_max 21
_diffrn_reflns_limit_k_min -21
_diffrn_reflns_limit_l_max 16
_diffrn_reflns_limit_l_min -16
_diffrn_reflns_number 81471
_diffrn_reflns_point_group_measured_fraction_full 0.998
_diffrn_reflns_point_group_measured_fraction_max 0.998
_diffrn_reflns_theta_full 23.842
_diffrn_reflns_theta_max 23.842
_diffrn_reflns_theta_min 1.757
_diffrn_source 'fine-focus sealed tube'
_exptl_absorpt_coefficient_mu 0.766
_exptl_absorpt_correction_T_max 0.9636
_exptl_absorpt_correction_T_min 0.9173
_exptl_absorpt_correction_type empirical
_exptl_absorpt_process_details SADABS
_exptl_crystal_colour blue
_exptl_crystal_density_diffrn 1.331
_exptl_crystal_description block
_exptl_crystal_F_000 5072
_exptl_crystal_size_max 0.011
_exptl_crystal_size_mid 0.008
_exptl_crystal_size_min 0.005
_refine_diff_density_max 0.916
_refine_diff_density_min -0.384
_refine_diff_density_rms 0.105
_refine_ls_extinction_method none
_refine_ls_goodness_of_fit_ref 1.034
_refine_ls_hydrogen_treatment constr
_refine_ls_matrix_type full
_refine_ls_number_parameters 747
_refine_ls_number_reflns 9461
_refine_ls_number_restraints 1
_refine_ls_restrained_S_all 1.035
_refine_ls_R_factor_all 0.1148
_refine_ls_R_factor_gt 0.0680
_refine_ls_shift/su_max 0.001
_refine_ls_shift/su_mean 0.000
_refine_ls_structure_factor_coef Fsqd
_refine_ls_weighting_details 'w=1/[\s^2^(Fo^2^)+(0.1143P)^2^+57.7607P] where P=(Fo^2^+2Fc^2^)/3'
_refine_ls_weighting_scheme calc
_refine_ls_wR_factor_gt 0.1871
_refine_ls_wR_factor_ref 0.2170
_reflns_Friedel_coverage 0.000
_reflns_number_gt 6004
_reflns_number_total 9461
_reflns_threshold_expression 'I > 2\s(I)'
_cod_data_source_file ao7b01964_si_003.cif
_cod_data_source_block compound2
_cod_depositor_comments
;
The following automatic conversions were performed:

data item '_exptl_absorpt_correction_type' value 'EMPIRICAL' was
changed to 'empirical' in accordance with the
/home/data/users/saulius/crontab/automatic-downloads/current/ACS/lib/dictionaries/cif_core.dic
dictionary named 'cif_core.dic' version 2.4.2 last updated on
2011-04-26.

Automatic conversion script
Id: cif_fix_values 6909 2019-04-08 15:41:33Z antanas 
;
_cod_original_sg_symbol_H-M 'C 2/c'
_cod_database_code 4516012
_shelx_shelxl_version_number 2016/6
_shelx_space_group_comment
;
The symmetry employed for this shelxl refinement is uniquely defined
by the following loop, which should always be used as a source of
symmetry information in preference to the above space-group names.
They are only intended as comments.
;
_shelx_estimated_absorpt_t_min 0.992
_shelx_estimated_absorpt_t_max 0.996

loop_
_space_group_symop_operation_xyz
'x, y, z'
'-x, y, -z+1/2'
'x+1/2, y+1/2, z'
'-x+1/2, y+1/2, -z+1/2'
'-x, -y, -z'
'x, -y, z-1/2'
'-x+1/2, -y+1/2, -z'
'x+1/2, -y+1/2, z-1/2'

loop_
_atom_site_label
_atom_site_type_symbol
_atom_site_fract_x
_atom_site_fract_y
_atom_site_fract_z
_atom_site_U_iso_or_equiv
_atom_site_adp_type
_atom_site_occupancy
_atom_site_site_symmetry_order
_atom_site_calc_flag
_atom_site_refinement_flags_posn
_atom_site_refinement_flags_adp
_atom_site_refinement_flags_occupancy
_atom_site_disorder_assembly
_atom_site_disorder_group
Cu1 Cu 0.87312(2) 0.04288(3) 0.63424(5) 0.0266(2) Uani 1 1 d . . . . .
Cu2 Cu 0.87662(2) -0.45791(3) 0.59337(5) 0.0294(2) Uani 1 1 d . . . . .
O1 O 0.87746(9) -0.0418(2) 0.5651(3) 0.0375(11) Uani 1 1 d . . . . .
O2 O 0.89512(12) -0.0055(2) 0.4432(3) 0.0535(13) Uani 1 1 d . . . . .
O3 O 0.86661(9) 0.1293(2) 0.6975(3) 0.0338(10) Uani 1 1 d . . . . .
O4 O 0.87510(12) 0.2036(2) 0.5891(3) 0.0566(14) Uani 1 1 d . . . . .
O5 O 0.87916(9) -0.3687(2) 0.5362(3) 0.0379(11) Uani 1 1 d . . . . .
O6 O 0.86512(11) -0.2909(2) 0.6324(3) 0.0501(13) Uani 1 1 d . . . . .
O7 O 0.81317(11) 0.2865(2) 0.8963(3) 0.0475(12) Uani 1 1 d . . . . .
O10 O 0.93645(11) -0.2298(2) 0.3385(3) 0.0505(13) Uani 1 1 d . . . . .
O12 O 0.87481(10) 0.4536(2) 0.6552(3) 0.0410(11) Uani 1 1 d . . . . .
O13 O 0.85759(14) 0.4965(2) 0.7739(4) 0.0668(16) Uani 1 1 d . . . . .
N1 N 0.82733(10) 0.0307(2) 0.5920(3) 0.0308(12) Uani 1 1 d . . . . .
N2 N 0.91947(11) 0.0484(3) 0.6736(4) 0.0387(13) Uani 1 1 d . . . . .
N3 N 0.66842(11) -0.0311(2) 0.4621(4) 0.0351(12) Uani 1 1 d . . . . .
N4 N 0.7751(3) 0.0755(4) 0.7862(6) 0.095(3) Uani 1 1 d . . . . .
N5 N 0.7654(2) -0.2889(4) 0.8793(6) 0.093(3) Uani 1 1 d . . . . .
C1 C 0.80726(14) 0.0839(3) 0.5717(4) 0.0370(15) Uani 1 1 d . . . . .
H1 H 0.814721 0.129476 0.572378 0.044 Uiso 1 1 calc R U . . .
C2 C 0.77611(13) 0.0736(3) 0.5500(5) 0.0382(16) Uani 1 1 d . . . . .
H2 H 0.763073 0.112009 0.537054 0.046 Uiso 1 1 calc R U . . .
C3 C 0.76413(13) 0.0065(3) 0.5474(4) 0.0331(14) Uani 1 1 d . . . . .
C4 C 0.78507(13) -0.0473(3) 0.5697(5) 0.0419(17) Uani 1 1 d . . . . .
H4 H 0.778271 -0.093450 0.569624 0.050 Uiso 1 1 calc R U . . .
C5 C 0.81557(14) -0.0336(3) 0.5919(5) 0.0432(17) Uani 1 1 d . . . . .
H5 H 0.828922 -0.071129 0.607742 0.052 Uiso 1 1 calc R U . . .
C6 C 0.73105(13) -0.0073(3) 0.5198(4) 0.0340(15) Uani 1 1 d . . . . .
C7 C 0.70978(14) 0.0445(3) 0.5269(5) 0.0472(18) Uani 1 1 d . . . . .
H7 H 0.716265 0.087931 0.552531 0.057 Uiso 1 1 calc R U . . .
C8 C 0.67915(14) 0.0312(3) 0.4959(5) 0.0493(19) Uani 1 1 d . . . . .
H8 H 0.665322 0.067139 0.498499 0.059 Uiso 1 1 calc R U . . .
C9 C 0.68859(13) -0.0821(3) 0.4588(5) 0.0376(15) Uani 1 1 d . . . . .
H9 H 0.681488 -0.126219 0.437276 0.045 Uiso 1 1 calc R U . . .
C10 C 0.71966(14) -0.0713(3) 0.4865(5) 0.0418(17) Uani 1 1 d . . . . .
H10 H 0.733037 -0.107930 0.482431 0.050 Uiso 1 1 calc R U . . .
C11 C 0.88818(13) -0.0523(3) 0.4938(4) 0.0280(14) Uani 1 1 d . . . . .
C12 C 0.86695(13) 0.1906(3) 0.6625(4) 0.0314(14) Uani 1 1 d . . . . .
C13 C 0.89374(12) -0.1282(3) 0.4752(4) 0.0265(13) Uani 1 1 d . . . . .
C14 C 0.88282(13) -0.1795(3) 0.5255(4) 0.0291(14) Uani 1 1 d . . . . .
H14 H 0.871603 -0.166918 0.569357 0.035 Uiso 1 1 calc R U . . .
C15 C 0.91081(14) -0.1470(3) 0.4107(4) 0.0333(14) Uani 1 1 d . . . . .
H15 H 0.917673 -0.112669 0.375205 0.040 Uiso 1 1 calc R U . . .
C16 C 0.91764(14) -0.2170(3) 0.3993(4) 0.0342(15) Uani 1 1 d . . . . .
C17 C 0.90591(13) -0.2684(3) 0.4467(4) 0.0303(14) Uani 1 1 d . . . . .
H17 H 0.909545 -0.315479 0.436035 0.036 Uiso 1 1 calc R U . . .
C18 C 0.88849(13) -0.2499(3) 0.5111(4) 0.0289(14) Uani 1 1 d . . . . .
C19 C 0.84003(13) 0.2365(3) 0.7843(4) 0.0290(14) Uani 1 1 d . . . . .
H19 H 0.835369 0.190672 0.798219 0.035 Uiso 1 1 calc R U . . .
C20 C 0.86408(13) 0.3177(3) 0.6982(4) 0.0322(14) Uani 1 1 d . . . . .
H20 H 0.875008 0.326382 0.652273 0.039 Uiso 1 1 calc R U . . .
C21 C 0.85554(14) 0.3731(3) 0.7475(4) 0.0315(14) Uani 1 1 d . . . . .
C22 C 0.83861(14) 0.3600(3) 0.8143(4) 0.0346(15) Uani 1 1 d . . . . .
H22 H 0.832693 0.396968 0.847822 0.042 Uiso 1 1 calc R U . . .
C23 C 0.83059(13) 0.2923(3) 0.8310(4) 0.0312(14) Uani 1 1 d . . . . .
C27 C 0.79975(16) 0.2198(3) 0.9079(5) 0.0475(19) Uani 1 1 d . . . . .
H27A H 0.814634 0.188869 0.945587 0.057 Uiso 1 1 calc R U . . .
H27B H 0.792166 0.197696 0.847976 0.057 Uiso 1 1 calc R U . . .
C28 C 0.77388(15) 0.2346(3) 0.9558(5) 0.0388(16) Uani 1 1 d . . . . .
C29 C 0.74449(16) 0.2431(3) 0.9051(5) 0.0415(17) Uani 1 1 d . . . . .
H29 H 0.740528 0.238766 0.840679 0.050 Uiso 1 1 calc R U . . .
C30 C 0.77905(16) 0.2420(3) 1.0516(5) 0.0441(17) Uani 1 1 d . . . . .
H30 H 0.798739 0.236822 1.087166 0.053 Uiso 1 1 calc R U . . .
C31 C 0.87638(13) -0.3062(3) 0.5653(4) 0.0323(14) Uani 1 1 d . . . . .
C32 C 0.9474(2) -0.2994(4) 0.3358(7) 0.079(3) Uani 1 1 d . . . . .
H32A H 0.931358 -0.329348 0.301604 0.095 Uiso 1 1 calc R U . . .
H32B H 0.953708 -0.317690 0.398524 0.095 Uiso 1 1 calc R U . . .
C33 C 0.9745(2) -0.2987(3) 0.2882(8) 0.065(3) Uani 1 1 d . . . . .
C34 C 0.9707(2) -0.2982(4) 0.1955(7) 0.071(3) Uani 1 1 d . . . . .
H34 H 0.951265 -0.297611 0.157596 0.085 Uiso 1 1 calc R U . . .
C35 C 1.0037(2) -0.2984(4) 0.3435(7) 0.074(3) Uani 1 1 d . . . . .
H35 H 1.006179 -0.298463 0.407873 0.088 Uiso 1 1 calc R U . . .
C41 C 0.7994(3) 0.0350(5) 0.8125(7) 0.093(3) Uani 1 1 d . . . . .
H41 H 0.818449 0.056471 0.821751 0.111 Uiso 1 1 calc R U . . .
C42 C 0.7478(3) 0.0436(5) 0.7735(7) 0.087(3) Uani 1 1 d . . . . .
H42 H 0.730227 0.070609 0.756129 0.104 Uiso 1 1 calc R U . . .
C43 C 0.7449(2) -0.0286(5) 0.7854(6) 0.074(3) Uani 1 1 d . . . . .
H43 H 0.725675 -0.049096 0.774234 0.089 Uiso 1 1 calc R U . . .
C44 C 0.7987(2) -0.0372(4) 0.8273(6) 0.069(2) Uani 1 1 d . . . . .
H44 H 0.816623 -0.062803 0.845747 0.083 Uiso 1 1 calc R U . . .
C45 C 0.77061(19) -0.0694(4) 0.8138(5) 0.054(2) Uani 1 1 d . . . . .
C47 C 0.96712(15) 0.1086(3) 0.7033(6) 0.054(2) Uani 1 1 d . . . . .
H47 H 0.977522 0.150725 0.701939 0.065 Uiso 1 1 calc R U . . .
C46 C 0.76854(19) -0.1460(4) 0.8328(5) 0.055(2) Uani 1 1 d . . . . .
C48 C 0.98311(14) 0.0484(3) 0.7337(6) 0.0494(19) Uani 1 1 d . . . . .
C24 C 0.7932(2) -0.1886(4) 0.8451(8) 0.090(3) Uani 1 1 d . . . . .
H3 H 0.811977 -0.170741 0.838650 0.108 Uiso 1 1 calc R U . . .
C25 C 0.7906(3) -0.2595(5) 0.8675(9) 0.110(4) Uani 1 1 d . . . . .
H48 H 0.807979 -0.287473 0.874474 0.132 Uiso 1 1 calc R U . . .
C49 C 0.7418(2) -0.2492(5) 0.8634(7) 0.087(3) Uani 1 1 d . . . . .
H49 H 0.723280 -0.269839 0.866410 0.104 Uiso 1 1 calc R U . . .
C50 C 0.7413(2) -0.1772(5) 0.8418(6) 0.077(3) Uani 1 1 d . . . . .
H50 H 0.723338 -0.151302 0.833896 0.092 Uiso 1 1 calc R U . . .
C51 C 0.85654(12) 0.2493(3) 0.7163(4) 0.0283(13) Uani 1 1 d . . . . .
C52 C 0.86308(15) 0.4477(3) 0.7262(5) 0.0363(15) Uani 1 1 d . . . . .
C26 C 0.93595(14) 0.1070(3) 0.6751(5) 0.0456(18) Uani 1 1 d . . . . .
H26 H 0.925765 0.148755 0.655995 0.055 Uiso 1 1 calc R U . . .
C53 C 0.96589(15) -0.0129(4) 0.7314(6) 0.062(2) Uani 1 1 d . . . . .
H53 H 0.975609 -0.055187 0.750408 0.075 Uiso 1 1 calc R U . . .
C54 C 0.93481(15) -0.0113(3) 0.7014(6) 0.053(2) Uani 1 1 d . . . . .
H54 H 0.923898 -0.052889 0.700272 0.064 Uiso 1 1 calc R U . . .
N7 N 0.9184(7) -0.4517(6) 0.673(2) 0.047(6) Uani 0.5 1 d . . P A -1
C36 C 0.9308(3) -0.4000(8) 0.7261(15) 0.079(3) Uani 0.5 1 d . . P A -1
H36 H 0.918400 -0.362528 0.734577 0.095 Uiso 0.5 1 calc R U P A -1
C37 C 0.9619(3) -0.3973(8) 0.7711(15) 0.079(3) Uani 0.5 1 d . . P A -1
H37 H 0.969854 -0.357907 0.805076 0.095 Uiso 0.5 1 calc R U P A -1
C38 C 0.9802(4) -0.4544(9) 0.7637(15) 0.061(5) Uani 0.5 1 d . . P A -1
C55 C 1.0300(5) -0.5139(11) 0.8217(16) 0.079(3) Uani 0.5 1 d . . P A -1
H55 H 1.020516 -0.556679 0.826798 0.095 Uiso 0.5 1 calc R U P A -1
C56 C 1.0637(8) -0.5059(16) 0.836(3) 0.079(3) Uani 0.5 1 d . . P A -1
H56 H 1.075201 -0.544584 0.826141 0.095 Uiso 0.5 1 calc R U P A -1
N6 N 1.0766(7) -0.4525(6) 0.860(2) 0.047(6) Uani 0.5 1 d . . P A -1
C57 C 1.0612(3) -0.3930(8) 0.8467(16) 0.079(3) Uani 0.5 1 d . . P A -1
H57 H 1.071756 -0.350931 0.858678 0.095 Uiso 0.5 1 calc R U P A -1
C58 C 1.0306(3) -0.3911(8) 0.8162(15) 0.079(3) Uani 0.5 1 d . . P A -1
H58 H 1.020609 -0.348130 0.806285 0.095 Uiso 0.5 1 calc R U P A -1
C59 C 1.0142(4) -0.4522(9) 0.7999(16) 0.065(6) Uani 0.5 1 d . . P A -1
C39 C 0.9670(5) -0.5114(11) 0.7128(17) 0.079(3) Uani 0.5 1 d . . P A -1
H39 H 0.978551 -0.552343 0.716694 0.095 Uiso 0.5 1 calc R U P A -1
C40 C 0.9388(8) -0.5126(17) 0.658(4) 0.079(3) Uani 0.5 1 d . . P A -1
H40 H 0.932346 -0.547495 0.613589 0.095 Uiso 0.5 1 calc R U P A -1
O1W O 0.8749(2) 0.1344(3) 0.4313(4) 0.121(3) Uani 1 1 d . . . . .
O2W O 0.8672(3) -0.1697(4) 0.7496(5) 0.196(6) Uani 1 1 d . . . . .
O3W O 0.8505(2) -0.6411(3) 0.2848(5) 0.135(4) Uani 1 1 d . . . . .
C60 C 0.9611(6) -0.0918(14) 0.9623(18) 0.118(8) Uiso 0.5 1 d . . P B 2
O5W O 0.88904(12) -0.5161(3) 0.4658(4) 0.0634(14) Uani 1 1 d . . . . .
O6W O 0.8819(3) -0.6700(5) 0.4659(7) 0.196(5) Uani 1 1 d . . . . .
O7W O 0.87147(11) -0.0253(2) 0.7580(3) 0.0501(12) Uani 1 1 d . . . . .
O14 O 1.0132(7) -0.1434(18) 0.944(2) 0.237(12) Uiso 0.5 1 d D . P C 1
O8WB O 0.9730(7) -0.2368(15) 0.899(2) 0.217(11) Uiso 0.5 1 d . . P D 2
O60 O 1.0279(4) -0.0131(11) 1.0136(13) 0.144(6) Uiso 0.5 1 d . . P E 1
C61 C 1.0062(12) -0.205(2) 0.897(3) 0.25(2) Uiso 0.5 1 d D . P C 1
O8 O 0.9885(5) -0.1044(11) 0.9651(14) 0.150(7) Uiso 0.5 1 d . . P B 2
C62 C 1.0004(6) -0.0292(12) 0.9784(18) 0.109(8) Uiso 0.5 1 d . . P E 1
O9W O 0.9857(7) -0.5334(17) 0.990(3) 0.279(16) Uiso 0.5 1 d . . P F -1
C63 C 0.9551(6) -0.1775(18) 0.918(2) 0.178(13) Uiso 0.5 1 d . . P D 2
H1O1 H 0.875244 0.166281 0.478090 0.266 Uiso 1 1 d R U . . .
H2O1 H 0.885944 0.090841 0.443380 0.266 Uiso 1 1 d R U . . .
H1O7 H 0.870524 -0.076469 0.742560 0.266 Uiso 1 1 d R U . . .
H1O5 H 0.879374 -0.499019 0.402560 0.266 Uiso 1 1 d R U . . .
H2O5 H 0.890164 -0.566669 0.468710 0.266 Uiso 1 1 d R U . . .
H2O7 H 0.873584 -0.006459 0.816910 0.266 Uiso 1 1 d R U . . .
H1O3 H 0.853654 -0.669509 0.231460 0.266 Uiso 1 1 d R U . . .
H2O3 H 0.852104 -0.587479 0.276440 0.266 Uiso 1 1 d R U . . .
H1O6 H 0.865144 -0.671839 0.409180 0.266 Uiso 1 1 d R U . . .
H2O6 H 0.881594 -0.716579 0.496940 0.266 Uiso 1 1 d R U . . .
H2O2 H 0.866514 -0.173099 0.813700 0.266 Uiso 1 1 d R U . . .
H1O2 H 0.871804 -0.210399 0.718650 0.266 Uiso 1 1 d R U . . .

loop_
_atom_site_aniso_label
_atom_site_aniso_U_11
_atom_site_aniso_U_22
_atom_site_aniso_U_33
_atom_site_aniso_U_23
_atom_site_aniso_U_13
_atom_site_aniso_U_12
Cu1 0.0196(4) 0.0236(4) 0.0371(5) -0.0066(3) 0.0073(3) 0.0001(3)
Cu2 0.0204(4) 0.0235(4) 0.0423(5) 0.0064(3) 0.0023(3) -0.0034(3)
O1 0.036(2) 0.027(2) 0.056(3) -0.011(2) 0.023(2) -0.0009(18)
O2 0.093(4) 0.029(2) 0.041(3) 0.000(2) 0.019(3) 0.002(2)
O3 0.029(2) 0.028(2) 0.045(3) -0.0108(19) 0.008(2) 0.0010(18)
O4 0.078(4) 0.053(3) 0.050(3) -0.005(2) 0.037(3) 0.013(3)
O5 0.042(3) 0.025(2) 0.050(3) 0.002(2) 0.019(2) -0.0046(19)
O6 0.072(3) 0.039(3) 0.051(3) -0.004(2) 0.039(3) -0.010(2)
O7 0.057(3) 0.033(2) 0.065(3) -0.013(2) 0.041(3) -0.012(2)
O10 0.068(3) 0.026(2) 0.076(3) 0.004(2) 0.058(3) 0.004(2)
O12 0.043(3) 0.031(2) 0.050(3) 0.015(2) 0.013(2) -0.001(2)
O13 0.117(5) 0.023(3) 0.069(4) -0.006(2) 0.038(3) -0.005(3)
N1 0.022(3) 0.028(3) 0.041(3) -0.009(2) 0.005(2) -0.002(2)
N2 0.023(3) 0.034(3) 0.057(4) -0.007(3) 0.006(3) 0.001(2)
N3 0.027(3) 0.032(3) 0.046(3) -0.002(2) 0.006(2) -0.004(2)
N4 0.163(10) 0.052(5) 0.069(6) 0.004(4) 0.021(6) -0.001(6)
N5 0.078(6) 0.064(5) 0.126(7) 0.025(5) -0.001(5) -0.013(5)
C1 0.032(4) 0.023(3) 0.053(4) -0.006(3) 0.003(3) -0.002(3)
C2 0.026(3) 0.028(3) 0.057(4) -0.001(3) -0.001(3) 0.004(3)
C3 0.023(3) 0.032(3) 0.045(4) -0.004(3) 0.008(3) -0.001(3)
C4 0.024(3) 0.028(3) 0.070(5) -0.004(3) 0.003(3) -0.005(3)
C5 0.029(4) 0.031(4) 0.068(5) -0.008(3) 0.008(3) 0.003(3)
C6 0.023(3) 0.032(3) 0.047(4) -0.003(3) 0.008(3) -0.001(3)
C7 0.030(4) 0.033(4) 0.072(5) -0.013(3) -0.004(3) 0.001(3)
C8 0.027(4) 0.039(4) 0.078(6) -0.015(4) 0.002(4) -0.001(3)
C9 0.029(3) 0.028(3) 0.055(4) -0.002(3) 0.006(3) -0.003(3)
C10 0.027(4) 0.033(4) 0.064(5) -0.008(3) 0.008(3) 0.001(3)
C11 0.022(3) 0.026(3) 0.035(4) -0.004(3) 0.004(3) -0.003(2)
C12 0.026(3) 0.033(4) 0.036(4) -0.009(3) 0.007(3) 0.002(3)
C13 0.026(3) 0.023(3) 0.031(3) -0.004(2) 0.008(3) -0.003(2)
C14 0.026(3) 0.031(3) 0.033(4) -0.004(3) 0.012(3) 0.001(3)
C15 0.036(4) 0.029(3) 0.039(4) -0.001(3) 0.014(3) -0.005(3)
C16 0.035(4) 0.032(3) 0.041(4) -0.005(3) 0.020(3) -0.001(3)
C17 0.035(4) 0.022(3) 0.039(4) -0.003(3) 0.020(3) -0.001(3)
C18 0.029(3) 0.022(3) 0.036(4) 0.003(3) 0.007(3) -0.003(2)
C19 0.026(3) 0.024(3) 0.040(4) 0.001(3) 0.014(3) 0.000(2)
C20 0.032(3) 0.033(3) 0.033(4) 0.000(3) 0.012(3) -0.002(3)
C21 0.038(4) 0.023(3) 0.035(4) 0.002(3) 0.010(3) 0.001(3)
C22 0.037(4) 0.027(3) 0.042(4) -0.003(3) 0.013(3) 0.002(3)
C23 0.031(3) 0.032(3) 0.036(4) -0.004(3) 0.020(3) -0.001(3)
C27 0.050(4) 0.036(4) 0.070(5) -0.005(3) 0.041(4) -0.009(3)
C28 0.047(4) 0.026(3) 0.053(5) 0.001(3) 0.033(4) -0.006(3)
C29 0.055(5) 0.039(4) 0.036(4) 0.000(3) 0.022(4) -0.006(3)
C30 0.045(4) 0.034(4) 0.058(5) 0.001(3) 0.019(4) -0.002(3)
C31 0.027(3) 0.032(3) 0.039(4) -0.004(3) 0.009(3) -0.003(3)
C32 0.092(7) 0.031(4) 0.145(9) 0.001(5) 0.095(7) 0.005(4)
C33 0.081(7) 0.026(4) 0.111(8) -0.001(4) 0.070(6) 0.004(4)
C34 0.080(6) 0.056(5) 0.096(7) 0.000(5) 0.063(6) 0.002(4)
C35 0.099(8) 0.053(5) 0.089(7) -0.003(5) 0.064(7) 0.002(5)
C41 0.127(10) 0.060(6) 0.093(8) -0.006(5) 0.028(7) -0.032(6)
C42 0.118(9) 0.069(7) 0.067(7) 0.007(5) 0.005(6) 0.012(6)
C43 0.098(7) 0.061(6) 0.062(6) 0.002(4) 0.016(5) -0.003(5)
C44 0.084(6) 0.048(5) 0.078(6) -0.002(4) 0.023(5) -0.018(4)
C45 0.076(6) 0.044(4) 0.046(5) -0.002(3) 0.019(4) -0.003(4)
C47 0.031(4) 0.033(4) 0.096(6) 0.000(4) 0.009(4) 0.001(3)
C46 0.067(5) 0.044(4) 0.056(5) -0.002(4) 0.016(4) -0.012(4)
C48 0.023(3) 0.034(4) 0.088(6) -0.003(4) 0.004(4) 0.001(3)
C24 0.065(6) 0.051(5) 0.156(10) 0.017(6) 0.032(6) -0.005(5)
C25 0.086(8) 0.061(6) 0.191(13) 0.027(7) 0.049(8) 0.014(6)
C49 0.069(7) 0.074(7) 0.112(8) 0.027(6) 0.010(6) -0.028(5)
C50 0.075(6) 0.066(6) 0.081(7) 0.018(5) 0.001(5) -0.008(5)
C51 0.021(3) 0.028(3) 0.035(4) -0.005(3) 0.004(3) 0.001(2)
C52 0.041(4) 0.028(3) 0.039(4) 0.007(3) 0.006(3) -0.003(3)
C26 0.025(3) 0.028(3) 0.083(5) -0.001(3) 0.010(3) 0.003(3)
C53 0.031(4) 0.031(4) 0.119(7) 0.009(4) 0.003(4) 0.009(3)
C54 0.032(4) 0.029(4) 0.094(6) 0.004(4) 0.003(4) -0.002(3)
N7 0.013(9) 0.031(3) 0.10(2) -0.010(5) 0.010(8) -0.007(4)
C36 0.033(3) 0.042(3) 0.146(7) -0.027(4) -0.013(4) 0.007(3)
C37 0.033(3) 0.042(3) 0.146(7) -0.027(4) -0.013(4) 0.007(3)
C38 0.047(11) 0.042(9) 0.084(15) -0.009(10) -0.005(11) 0.005(7)
C55 0.033(3) 0.042(3) 0.146(7) -0.027(4) -0.013(4) 0.007(3)
C56 0.033(3) 0.042(3) 0.146(7) -0.027(4) -0.013(4) 0.007(3)
N6 0.013(9) 0.031(3) 0.10(2) -0.010(5) 0.010(8) -0.007(4)
C57 0.033(3) 0.042(3) 0.146(7) -0.027(4) -0.013(4) 0.007(3)
C58 0.033(3) 0.042(3) 0.146(7) -0.027(4) -0.013(4) 0.007(3)
C59 0.026(8) 0.047(9) 0.108(17) -0.026(12) -0.016(11) 0.009(7)
C39 0.033(3) 0.042(3) 0.146(7) -0.027(4) -0.013(4) 0.007(3)
C40 0.033(3) 0.042(3) 0.146(7) -0.027(4) -0.013(4) 0.007(3)
O1W 0.244(10) 0.061(4) 0.058(4) -0.003(3) 0.032(5) 0.052(5)
O2W 0.480(19) 0.052(4) 0.077(5) -0.005(4) 0.106(8) -0.013(7)
O3W 0.299(12) 0.055(4) 0.065(4) -0.004(3) 0.071(6) -0.009(5)
O5W 0.070(4) 0.058(3) 0.066(4) -0.011(3) 0.023(3) 0.012(3)
O6W 0.372(17) 0.089(6) 0.123(8) 0.007(5) 0.046(9) 0.017(8)
O7W 0.064(3) 0.046(3) 0.039(3) 0.004(2) 0.009(2) -0.007(2)

loop_
_atom_type_symbol
_atom_type_description
_atom_type_scat_dispersion_real
_atom_type_scat_dispersion_imag
_atom_type_scat_source
C C 0.0033 0.0016 'International Tables Vol C Tables 4.2.6.8 and 6.1.1.4'
H H 0.0000 0.0000 'International Tables Vol C Tables 4.2.6.8 and 6.1.1.4'
N N 0.0061 0.0033 'International Tables Vol C Tables 4.2.6.8 and 6.1.1.4'
O O 0.0106 0.0060 'International Tables Vol C Tables 4.2.6.8 and 6.1.1.4'
Cu Cu 0.3201 1.2651 'International Tables Vol C Tables 4.2.6.8 and 6.1.1.4'

loop_
_geom_angle_atom_site_label_1
_geom_angle_atom_site_label_2
_geom_angle_atom_site_label_3
_geom_angle
_geom_angle_site_symmetry_1
_geom_angle_site_symmetry_3
O1 Cu1 O3 176.44(18) . .
O1 Cu1 N1 87.30(17) . .
O3 Cu1 N1 89.87(17) . .
O1 Cu1 N2 88.88(18) . .
O3 Cu1 N2 93.97(18) . .
N1 Cu1 N2 176.09(19) . .
O1 Cu1 O7W 88.25(18) . .
O3 Cu1 O7W 93.84(17) . .
N1 Cu1 O7W 88.56(19) . .
N2 Cu1 O7W 90.5(2) . .
O5 Cu2 O12 178.0(2) . 1_545
O5 Cu2 N7 94.0(5) . .
O12 Cu2 N7 84.4(5) 1_545 .
O5 Cu2 N3 93.63(19) . 7_646
O12 Cu2 N3 87.72(19) 1_545 7_646
N7 Cu2 N3 167.8(6) . 7_646
O5 Cu2 O5W 91.21(18) . .
O12 Cu2 O5W 90.30(19) 1_545 .
N7 Cu2 O5W 98.5(6) . .
N3 Cu2 O5W 90.9(2) 7_646 .
C11 O1 Cu1 131.9(4) . .
C12 O3 Cu1 124.4(4) . .
C31 O5 Cu2 131.3(4) . .
C23 O7 C27 118.2(4) . .
C16 O10 C32 116.6(5) . .
C52 O12 Cu2 122.1(4) . 1_565
C5 N1 C1 116.4(5) . .
C5 N1 Cu1 118.7(4) . .
C1 N1 Cu1 124.5(4) . .
C26 N2 C54 117.1(5) . .
C26 N2 Cu1 125.1(4) . .
C54 N2 Cu1 117.8(4) . .
C9 N3 C8 117.8(5) . .
C9 N3 Cu2 122.4(4) . 7_646
C8 N3 Cu2 119.5(4) . 7_646
C41 N4 C42 116.6(9) . .
C49 N5 C25 115.2(8) . .
N1 C1 C2 122.8(5) . .
C1 C2 C3 120.3(6) . .
C4 C3 C2 116.0(5) . .
C4 C3 C6 121.8(5) . .
C2 C3 C6 122.2(5) . .
C5 C4 C3 120.8(6) . .
N1 C5 C4 123.6(6) . .
C10 C6 C7 116.6(5) . .
C10 C6 C3 122.1(5) . .
C7 C6 C3 121.3(5) . .
C8 C7 C6 119.8(6) . .
N3 C8 C7 122.8(6) . .
N3 C9 C10 122.0(6) . .
C6 C10 C9 120.8(6) . .
O2 C11 O1 125.1(5) . .
O2 C11 C13 120.6(5) . .
O1 C11 C13 114.3(5) . .
O4 C12 O3 124.5(6) . .
O4 C12 C51 119.6(5) . .
O3 C12 C51 115.9(5) . .
C14 C13 C15 119.7(5) . .
C14 C13 C11 119.5(5) . .
C15 C13 C11 120.7(5) . .
C13 C14 C18 120.3(5) . .
C16 C15 C13 120.0(5) . .
C17 C16 O10 124.0(5) . .
C17 C16 C15 120.4(5) . .
O10 C16 C15 115.6(5) . .
C16 C17 C18 119.7(5) . .
C14 C18 C17 119.6(5) . .
C14 C18 C31 120.5(5) . .
C17 C18 C31 119.8(5) . .
C23 C19 C51 119.4(5) . .
C21 C20 C51 120.7(6) . .
C20 C21 C22 119.4(5) . .
C20 C21 C52 120.7(6) . .
C22 C21 C52 119.8(5) . .
C23 C22 C21 119.9(5) . .
O7 C23 C22 114.3(5) . .
O7 C23 C19 124.8(5) . .
C22 C23 C19 120.9(5) . .
O7 C27 C28 105.9(5) . .
C29 C28 C30 118.1(6) . .
C29 C28 C27 120.8(6) . .
C30 C28 C27 121.1(7) . .
C30 C29 C28 121.0(6) 7_657 .
C29 C30 C28 121.0(7) 7_657 .
O6 C31 O5 124.9(6) . .
O6 C31 C18 120.7(5) . .
O5 C31 C18 114.4(5) . .
O10 C32 C33 108.6(5) . .
C34 C33 C35 119.6(8) . .
C34 C33 C32 122.1(10) . .
C35 C33 C32 118.4(9) . .
C33 C34 C35 119.2(9) . 2_755
C33 C35 C34 121.3(9) . 2_755
N4 C41 C44 125.1(10) . .
N4 C42 C43 122.2(10) . .
C45 C43 C42 120.0(10) . .
C45 C44 C41 117.9(9) . .
C44 C45 C43 118.1(8) . .
C44 C45 C46 120.1(8) . .
C43 C45 C46 121.8(8) . .
C26 C47 C48 120.4(6) . .
C24 C46 C50 116.3(7) . .
C24 C46 C45 121.9(7) . .
C50 C46 C45 121.8(8) . .
C47 C48 C53 116.3(6) . .
C47 C48 C48 121.9(4) . 2_756
C53 C48 C48 121.8(4) . 2_756
C46 C24 C25 120.1(9) . .
N5 C25 C24 124.2(10) . .
N5 C49 C50 126.3(9) . .
C46 C50 C49 117.7(9) . .
C20 C51 C19 119.7(5) . .
C20 C51 C12 118.8(5) . .
C19 C51 C12 121.5(5) . .
O13 C52 O12 125.1(6) . .
O13 C52 C21 121.0(6) . .
O12 C52 C21 113.8(5) . .
N2 C26 C47 123.3(6) . .
C54 C53 C48 120.6(6) . .
N2 C54 C53 122.4(6) . .
C36 N7 C40 118(3) . .
C36 N7 Cu2 128.8(15) . .
C40 N7 Cu2 113(2) . .
N7 C36 C37 124.2(18) . .
C38 C37 C36 118.6(15) . .
C39 C38 C37 118.2(17) . .
C39 C38 C59 119.8(18) . .
C37 C38 C59 121.6(16) . .
C59 C55 C56 114(2) . .
N6 C56 C55 123(3) . .
C56 N6 C57 119(3) . .
N6 C57 C58 122.4(18) . .
C57 C58 C59 120.3(15) . .
C58 C59 C55 117.1(16) . .
C58 C59 C38 123.5(17) . .
C55 C59 C38 119.4(19) . .
C40 C39 C38 125(2) . .
C39 C40 N7 114(3) . .
C62 O60 C62 54(2) . 5_757
O60 C62 C62 74(2) . 5_757
O60 C62 O60 126(2) . 5_757
C62 C62 O60 52.6(18) 5_757 5_757

loop_
_geom_bond_atom_site_label_1
_geom_bond_atom_site_label_2
_geom_bond_distance
_geom_bond_site_symmetry_2
Cu1 O1 1.939(4) .
Cu1 O3 1.944(4) .
Cu1 N1 2.027(5) .
Cu1 N2 2.038(5) .
Cu1 O7W 2.250(4) .
Cu2 O5 1.910(4) .
Cu2 O12 1.926(4) 1_545
Cu2 N7 1.99(3) .
Cu2 N3 2.021(5) 7_646
Cu2 O5W 2.348(5) .
O1 C11 1.260(7) .
O2 C11 1.243(7) .
O3 C12 1.277(7) .
O4 C12 1.238(7) .
O5 C31 1.281(7) .
O6 C31 1.235(7) .
O7 C23 1.367(7) .
O7 C27 1.432(7) .
O10 C16 1.377(7) .
O10 C32 1.417(8) .
O12 C52 1.271(8) .
O13 C52 1.221(8) .
N1 C5 1.332(7) .
N1 C1 1.346(7) .
N2 C26 1.337(8) .
N2 C54 1.345(8) .
N3 C9 1.335(7) .
N3 C8 1.335(8) .
N4 C41 1.323(13) .
N4 C42 1.342(13) .
N5 C49 1.280(12) .
N5 C25 1.308(12) .
C1 C2 1.379(8) .
C2 C3 1.385(8) .
C3 C4 1.381(8) .
C3 C6 1.475(8) .
C4 C5 1.362(8) .
C6 C10 1.372(8) .
C6 C7 1.391(8) .
C7 C8 1.375(9) .
C9 C10 1.381(8) .
C11 C13 1.502(7) .
C12 C51 1.501(8) .
C13 C14 1.377(8) .
C13 C15 1.388(8) .
C14 C18 1.391(8) .
C15 C16 1.386(8) .
C16 C17 1.372(8) .
C17 C18 1.396(8) .
C18 C31 1.505(8) .
C19 C23 1.380(8) .
C19 C51 1.388(8) .
C20 C21 1.380(8) .
C20 C51 1.386(8) .
C21 C22 1.388(8) .
C21 C52 1.509(8) .
C22 C23 1.375(8) .
C27 C28 1.508(9) .
C28 C29 1.378(9) .
C28 C30 1.386(10) .
C29 C30 1.374(9) 7_657
C32 C33 1.526(10) .
C33 C34 1.338(12) .
C33 C35 1.386(12) .
C34 C35 1.388(11) 2_755
C41 C44 1.395(11) .
C42 C43 1.396(12) .
C43 C45 1.379(11) .
C44 C45 1.377(11) .
C45 C46 1.491(10) .
C47 C26 1.371(9) .
C47 C48 1.376(9) .
C46 C24 1.353(11) .
C46 C50 1.390(11) .
C48 C53 1.396(9) .
C48 C48 1.488(12) 2_756
C24 C25 1.401(12) .
C49 C50 1.406(12) .
C53 C54 1.369(9) .
N7 C36 1.30(3) .
N7 C40 1.53(3) .
C36 C37 1.41(2) .
C37 C38 1.38(2) .
C38 C39 1.38(3) .
C38 C59 1.507(19) .
C55 C59 1.37(3) .
C55 C56 1.49(5) .
C56 N6 1.18(3) .
N6 C57 1.32(2) .
C57 C58 1.35(2) .
C58 C59 1.37(2) .
C39 C40 1.35(5) .
C60 O8 1.24(3) .
O14 C61 1.361(19) .
O8WB C63 1.44(4) .
O60 C62 1.27(3) .
O60 C62 1.53(3) 5_757
C62 C62 1.29(5) 5_757
